data_7220389
loop_
_publ_author_name
'Yin, Wen-Xia'
'Liu, Yi-Ting'
'Ding, Yu-Jia'
'Lin, Qiang'
'Lin, Xiao-Ming'
'Wu, Chun-Lei'
'Yao, Xiang-Dong'
'Cai, Yue-Peng'

_publ_section_title
;
 Construction of variable dimensional cadmium(ii) coordination polymers
 from pyridine-2,3-dicarboxylic acid
;
_journal_issue 19
_journal_name_full CrystEngComm
_journal_page_first 3619
_journal_paper_doi 10.1039/C5CE00378D
_journal_volume 17
_journal_year 2015
_chemical_formula_sum 'C7 H8 Cd N O7'
_chemical_formula_weight 330.54
_chemical_name_systematic
; 
 ? 
;
_space_group_IT_number 15
_symmetry_cell_setting monoclinic
_symmetry_space_group_name_Hall '-C 2yc'
_symmetry_space_group_name_H-M 'C 1 2/c 1'
_atom_sites_solution_hydrogens geom
_atom_sites_solution_primary direct
_atom_sites_solution_secondary difmap
_audit_creation_method SHELXL-97
_audit_update_record
;
2014-02-18 deposited with the CCDC.
2015-03-26 downloaded from the CCDC.
;
_cell_angle_alpha 90.00
_cell_angle_beta 110.1920(10)
_cell_angle_gamma 90.00
_cell_formula_units_Z 8
_cell_length_a 21.032(2)
_cell_length_b 7.9734(8)
_cell_length_c 12.5404(13)
_cell_measurement_reflns_used 4262
_cell_measurement_temperature 296(2)
_cell_measurement_theta_max 28.37
_cell_measurement_theta_min 2.76
_cell_volume 1973.7(3)
_computing_structure_refinement 'SHELXL-97 (Sheldrick, 2008)'
_computing_structure_solution 'SHELXS-97 (Sheldrick, 2008)'
_diffrn_ambient_temperature 296(2)
_diffrn_measured_fraction_theta_full 0.998
_diffrn_measured_fraction_theta_max 0.998
_diffrn_measurement_device_type 'Bruker APEX-II CCD'
_diffrn_measurement_method '\f and \w scans'
_diffrn_radiation_monochromator graphite
_diffrn_radiation_source 'fine-focus sealed tube'
_diffrn_radiation_type MoK\a
_diffrn_radiation_wavelength 0.71073
_diffrn_reflns_av_R_equivalents 0.0199
_diffrn_reflns_av_sigmaI/netI 0.0215
_diffrn_reflns_limit_h_max 25
_diffrn_reflns_limit_h_min -22
_diffrn_reflns_limit_k_max 9
_diffrn_reflns_limit_k_min -7
_diffrn_reflns_limit_l_max 14
_diffrn_reflns_limit_l_min -14
_diffrn_reflns_number 4888
_diffrn_reflns_theta_full 25.18
_diffrn_reflns_theta_max 25.18
_diffrn_reflns_theta_min 2.06
_exptl_absorpt_coefficient_mu 2.234
_exptl_absorpt_correction_type none
_exptl_crystal_colour colorless
_exptl_crystal_density_diffrn 2.225
_exptl_crystal_density_method 'not measured'
_exptl_crystal_description block
_exptl_crystal_F_000 1288
_exptl_crystal_size_max 0.3
_exptl_crystal_size_mid 0.1
_exptl_crystal_size_min 0.1
_refine_diff_density_max 0.513
_refine_diff_density_min -0.556
_refine_diff_density_rms 0.076
_refine_ls_extinction_coef 0.00236(13)
_refine_ls_extinction_expression Fc^*^=kFc[1+0.001xFc^2^\l^3^/sin(2\q)]^-1/4^
_refine_ls_extinction_method SHELXL
_refine_ls_goodness_of_fit_ref 0.982
_refine_ls_hydrogen_treatment mixed
_refine_ls_matrix_type full
_refine_ls_number_parameters 148
_refine_ls_number_reflns 1783
_refine_ls_number_restraints 0
_refine_ls_restrained_S_all 0.982
_refine_ls_R_factor_all 0.0223
_refine_ls_R_factor_gt 0.0209
_refine_ls_shift/su_max 0.001
_refine_ls_shift/su_mean 0.000
_refine_ls_structure_factor_coef Fsqd
_refine_ls_weighting_details 'calc w=1/[\s^2^(Fo^2^)+(0.0274P)^2^+5.7363P] where P=(Fo^2^+2Fc^2^)/3'
_refine_ls_weighting_scheme calc
_refine_ls_wR_factor_gt 0.0534
_refine_ls_wR_factor_ref 0.0543
_reflns_number_gt 1683
_reflns_number_total 1783
_reflns_threshold_expression >2sigma(I)
_cod_data_source_file c5ce00378d2.cif
_cod_data_source_block compd2
_cod_depositor_comments 'Adding full bibliography for 7220388--7220391.cif.'
_cod_original_cell_volume 1973.7(4)
_cod_original_sg_symbol_H-M C2/c
_cod_database_code 7220389

loop_
_symmetry_equiv_pos_as_xyz
'x, y, z'
'-x, y, -z+1/2'
'x+1/2, y+1/2, z'
'-x+1/2, y+1/2, -z+1/2'
'-x, -y, -z'
'x, -y, z-1/2'
'-x+1/2, -y+1/2, -z'
'x+1/2, -y+1/2, z-1/2'

loop_
_atom_site_label
_atom_site_type_symbol
_atom_site_fract_x
_atom_site_fract_y
_atom_site_fract_z
_atom_site_U_iso_or_equiv
_atom_site_adp_type
_atom_site_occupancy
_atom_site_symmetry_multiplicity
_atom_site_calc_flag
_atom_site_refinement_flags
Cd1 Cd 0.340021(10) 0.11034(2) 0.720920(17) 0.02761(11) Uani 1 1 d .
O2 O 0.43078(12) 0.2934(3) 0.8170(2) 0.0445(6) Uani 1 1 d .
O1 O 0.33072(11) 0.4028(2) 0.72915(19) 0.0366(5) Uani 1 1 d .
C1 C 0.39331(15) 0.4177(3) 0.7852(2) 0.0288(6) Uani 1 1 d .
O3 O 0.25590(12) -0.1067(3) 0.6043(2) 0.0441(6) Uani 1 1 d .
O4 O 0.22426(12) 0.1494(3) 0.5971(2) 0.0471(6) Uani 1 1 d .
N2 N 0.20961(13) 0.0004(4) 0.5659(2) 0.0368(6) Uani 1 1 d .
C2 C 0.42337(15) 0.5894(3) 0.8145(2) 0.0275(6) Uani 1 1 d .
C5 C 0.47347(15) 0.9068(4) 0.8596(3) 0.0310(6) Uani 1 1 d .
H6 H 0.4907 1.0150 0.8751 0.037 Uiso 1 1 calc R
C6 C 0.38397(14) 0.7301(3) 0.7743(3) 0.0294(6) Uani 1 1 d .
H7 H 0.3386 0.7149 0.7306 0.035 Uiso 1 1 calc R
C3 C 0.49104(16) 0.6123(3) 0.8798(3) 0.0307(6) Uani 1 1 d .
H4 H 0.5192 0.5204 0.9072 0.037 Uiso 1 1 calc R
C4 C 0.51599(15) 0.7738(4) 0.9035(2) 0.0334(7) Uani 1 1 d .
H5 H 0.5609 0.7921 0.9485 0.040 Uiso 1 1 calc R
N1 N 0.40765(12) 0.8868(3) 0.7949(2) 0.0282(5) Uani 1 1 d .
O5 O 0.29007(11) 0.0702(3) 0.86376(18) 0.0347(5) Uani 1 1 d .
H5A H 0.2824 0.1664 0.8889 0.052 Uiso 1 1 d R
H5B H 0.3171 0.0134 0.9201 0.052 Uiso 1 1 d R
O6 O 0.37063(13) 0.1249(3) 0.5588(2) 0.0445(6) Uani 1 1 d .
H6A H 0.4139 0.1262 0.5778 0.067 Uiso 1 1 d R
H6B H 0.3544 0.2148 0.5220 0.067 Uiso 1 1 d R
O7 O 0.15320(12) -0.0371(4) 0.5022(2) 0.0652(8) Uani 1 1 d .

loop_
_atom_site_aniso_label
_atom_site_aniso_U_11
_atom_site_aniso_U_22
_atom_site_aniso_U_33
_atom_site_aniso_U_23
_atom_site_aniso_U_13
_atom_site_aniso_U_12
Cd1 0.02814(15) 0.01815(14) 0.03462(15) 0.00118(8) 0.00839(10) 0.00080(7)
O2 0.0446(13) 0.0199(11) 0.0606(15) 0.0013(10) 0.0075(11) 0.0039(10)
O1 0.0339(12) 0.0228(11) 0.0519(14) -0.0017(9) 0.0131(10) -0.0029(8)
C1 0.0358(16) 0.0210(14) 0.0323(15) 0.0002(11) 0.0153(13) -0.0010(12)
O3 0.0423(13) 0.0346(13) 0.0549(15) 0.0045(10) 0.0161(11) 0.0027(10)
O4 0.0482(14) 0.0332(13) 0.0570(15) 0.0071(11) 0.0146(12) 0.0024(11)
N2 0.0326(14) 0.0469(17) 0.0303(13) 0.0048(12) 0.0102(11) -0.0048(12)
C2 0.0319(15) 0.0196(13) 0.0334(15) 0.0014(11) 0.0145(12) 0.0009(11)
C5 0.0324(15) 0.0241(15) 0.0345(16) -0.0036(12) 0.0089(13) -0.0047(12)
C6 0.0257(14) 0.0230(14) 0.0380(15) 0.0010(12) 0.0091(12) -0.0016(11)
C3 0.0326(15) 0.0263(15) 0.0321(15) 0.0048(12) 0.0095(12) 0.0044(11)
C4 0.0273(14) 0.0326(16) 0.0356(16) 0.0019(13) 0.0048(12) -0.0019(12)
N1 0.0289(13) 0.0202(12) 0.0355(13) -0.0004(10) 0.0112(10) -0.0006(9)
O5 0.0380(12) 0.0303(11) 0.0353(11) 0.0014(9) 0.0123(9) 0.0063(9)
O6 0.0463(14) 0.0466(15) 0.0425(13) 0.0094(10) 0.0177(11) 0.0109(10)
O7 0.0352(14) 0.105(2) 0.0441(14) -0.0036(15) -0.0010(11) -0.0217(15)

loop_
_atom_type_symbol
_atom_type_description
_atom_type_scat_dispersion_real
_atom_type_scat_dispersion_imag
_atom_type_scat_source
C C 0.0033 0.0016 'International Tables Vol C Tables 4.2.6.8 and 6.1.1.4'
H H 0.0000 0.0000 'International Tables Vol C Tables 4.2.6.8 and 6.1.1.4'
N N 0.0061 0.0033 'International Tables Vol C Tables 4.2.6.8 and 6.1.1.4'
O O 0.0106 0.0060 'International Tables Vol C Tables 4.2.6.8 and 6.1.1.4'
Cd Cd -0.8075 1.2024 'International Tables Vol C Tables 4.2.6.8 and 6.1.1.4'

loop_
_geom_angle_atom_site_label_1
_geom_angle_atom_site_label_2
_geom_angle_atom_site_label_3
_geom_angle
_geom_angle_site_symmetry_1
_geom_angle_site_symmetry_3
N1 Cd1 O6 94.16(9) 1_545 .
N1 Cd1 O1 144.38(8) 1_545 .
O6 Cd1 O1 92.35(8) . .
N1 Cd1 O2 89.69(8) 1_545 .
O6 Cd1 O2 89.77(9) . .
O1 Cd1 O2 55.33(7) . .
N1 Cd1 O5 87.94(8) 1_545 .
O6 Cd1 O5 169.29(8) . .
O1 Cd1 O5 92.02(8) . .
O2 Cd1 O5 100.75(8) . .
N1 Cd1 O4 135.66(8) 1_545 .
O6 Cd1 O4 87.34(9) . .
O1 Cd1 O4 79.57(8) . .
O2 Cd1 O4 134.65(8) . .
O5 Cd1 O4 83.84(8) . .
N1 Cd1 O3 85.08(8) 1_545 .
O6 Cd1 O3 83.09(9) . .
O1 Cd1 O3 130.50(7) . .
O2 Cd1 O3 170.81(8) . .
O5 Cd1 O3 86.64(8) . .
O4 Cd1 O3 51.05(8) . .
C1 O2 Cd1 91.03(19) . .
C1 O1 Cd1 91.81(17) . .
O2 C1 O1 121.7(3) . .
O2 C1 C2 118.8(3) . .
O1 C1 C2 119.5(2) . .
N2 O3 Cd1 92.92(17) . .
N2 O4 Cd1 99.36(17) . .
O7 N2 O4 121.0(3) . .
O7 N2 O3 122.3(3) . .
O4 N2 O3 116.7(3) . .
C6 C2 C3 118.2(3) . .
C6 C2 C1 120.2(3) . .
C3 C2 C1 121.6(3) . .
N1 C5 C4 122.7(3) . .
N1 C6 C2 123.5(3) . .
C4 C3 C2 119.0(3) . .
C5 C4 C3 119.1(3) . .
C6 N1 C5 117.5(2) . .
C6 N1 Cd1 121.06(19) . 1_565
C5 N1 Cd1 121.40(17) . 1_565

loop_
_geom_bond_atom_site_label_1
_geom_bond_atom_site_label_2
_geom_bond_distance
_geom_bond_site_symmetry_2
Cd1 N1 2.269(2) 1_545
Cd1 O6 2.337(2) .
Cd1 O1 2.345(2) .
Cd1 O2 2.374(2) .
Cd1 O5 2.390(2) .
Cd1 O4 2.414(2) .
Cd1 O3 2.545(2) .
O2 C1 1.243(4) .
O1 C1 1.266(4) .
C1 C2 1.499(4) .
O3 N2 1.259(3) .
O4 N2 1.256(4) .
N2 O7 1.217(3) .
C2 C6 1.382(4) .
C2 C3 1.387(4) .
C5 N1 1.351(4) .
C5 C4 1.373(4) .
C6 N1 1.337(3) .
C3 C4 1.384(4) .
N1 Cd1 2.269(2) 1_565
